data_4321258
loop_
_publ_author_name
'Shashin Shah'
'Tom E. Concolino'
'Arnold L. Rheingold'
'John D. Protasiewicz'

_publ_contact_author
; 
     Dr. J. D. Protasiewicz 
     Department of Chemistry 
     402NA Millis Science Center
     Case Western Reserve University
     10900 Euclid Avenue 
     Cleveland, OH 44106-7078 
;
_publ_contact_author_email jdp5@po.cwru.edu
_publ_contact_author_fax '+216 368 3006'
_publ_contact_author_phone '+216 368 5060'
_publ_section_title
;
 Sterically Encumbered Systems for Two Low-Coordinate Phosphorus Centers
;
_journal_name_full 'Inorganic Chemistry'
_journal_page_first 3860
_journal_page_last 3867
_journal_paper_doi 10.1021/ic0001558
_journal_volume 39
_journal_year 2000
_chemical_formula_sum 'C60 H64 P2'
_chemical_formula_weight 847.05
_chemical_name_systematic
; 
 ? 
;
_space_group_IT_number 86
_symmetry_cell_setting tetragonal
_symmetry_space_group_name_Hall '-P 4bc'
_symmetry_space_group_name_H-M 'P 42/n :2'
_atom_sites_solution_hydrogens geom
_atom_sites_solution_primary direct
_atom_sites_solution_secondary difmap
_audit_creation_method SHELXL-97
_cell_angle_alpha 90.00
_cell_angle_beta 90.00
_cell_angle_gamma 90.00
_cell_formula_units_Z 4
_cell_length_a 27.5025(2)
_cell_length_b 27.5025(2)
_cell_length_c 6.6317(2)
_cell_measurement_temperature 223(2)
_cell_volume 5016.14(16)
_computing_cell_refinement 'Bruker SMART'
_computing_data_collection 'Bruker SMART'
_computing_data_reduction 'Bruker SHELXTL'
_computing_molecular_graphics 'Bruker SHELXTL'
_computing_publication_material 'Bruker SHELXTL'
_computing_structure_refinement 'SHELXL-97 (Sheldrick, 1997)'
_computing_structure_solution 'SHELXS-97 (Sheldrick, 1990)'
_diffrn_ambient_temperature 223(2)
_diffrn_measured_fraction_theta_full 0.996
_diffrn_measured_fraction_theta_max 0.996
_diffrn_measurement_device_type 'CCD area detector'
_diffrn_measurement_method 'phi and omega scans'
_diffrn_radiation_monochromator graphite
_diffrn_radiation_source 'fine-focus sealed tube'
_diffrn_radiation_type MoK\a
_diffrn_radiation_wavelength 0.71073
_diffrn_reflns_av_R_equivalents 0.0481
_diffrn_reflns_av_sigmaI/netI 0.0325
_diffrn_reflns_limit_h_max 27
_diffrn_reflns_limit_h_min -32
_diffrn_reflns_limit_k_max 32
_diffrn_reflns_limit_k_min -32
_diffrn_reflns_limit_l_max 7
_diffrn_reflns_limit_l_min -6
_diffrn_reflns_number 17521
_diffrn_reflns_theta_full 24.50
_diffrn_reflns_theta_max 24.50
_diffrn_reflns_theta_min 2.09
_exptl_absorpt_coefficient_mu 0.124
_exptl_absorpt_correction_T_max 0.9757
_exptl_absorpt_correction_T_min 0.9465
_exptl_absorpt_correction_type empirical
_exptl_absorpt_process_details SADABS
_exptl_crystal_colour colorless
_exptl_crystal_density_diffrn 1.122
_exptl_crystal_density_method 'not measured'
_exptl_crystal_description block
_exptl_crystal_F_000 1816
_exptl_crystal_size_max 0.45
_exptl_crystal_size_mid 0.45
_exptl_crystal_size_min 0.20
_refine_diff_density_max 0.677
_refine_diff_density_min -0.256
_refine_diff_density_rms 0.050
_refine_ls_extinction_method none
_refine_ls_goodness_of_fit_ref 1.051
_refine_ls_hydrogen_treatment mixed
_refine_ls_matrix_type full
_refine_ls_number_parameters 286
_refine_ls_number_reflns 4160
_refine_ls_number_restraints 0
_refine_ls_restrained_S_all 1.051
_refine_ls_R_factor_all 0.1022
_refine_ls_R_factor_gt 0.0770
_refine_ls_shift/su_max 0.007
_refine_ls_shift/su_mean 0.001
_refine_ls_structure_factor_coef Fsqd
_refine_ls_weighting_details 'calc w=1/[\s^2^(Fo^2^)+(0.0836P)^2^+8.4615P] where P=(Fo^2^+2Fc^2^)/3'
_refine_ls_weighting_scheme calc
_refine_ls_wR_factor_gt 0.1920
_refine_ls_wR_factor_ref 0.2179
_reflns_number_gt 3162
_reflns_number_total 4160
_reflns_threshold_expression >2sigma(I)
_cod_data_source_file ic0001558_1.cif
_cod_data_source_block pro05
_cod_depositor_comments
;
The following automatic conversions were performed:

'_symmetry_cell_setting' value 'Tetragonal' changed to 'tetragonal'
according to the built-in table from CIF Core dictionary named
'cif_core.dic' version 2.4.1 from
2010-06-29.

'_exptl_absorpt_correction_type' value 'Empirical'
changed to 'empirical' according to the built-in table from CIF Core
dictionary named 'cif_core.dic' version 2.4.1 from 2010-06-29.

Automatic conversion script
Id: cif_fix_values 1646 2011-03-28 12:23:43Z adriana 
;
_cod_original_cell_volume 5016.12(15)
_cod_original_sg_symbol_H-M 'P 42/n'
_cod_database_code 4321258

loop_
_symmetry_equiv_pos_as_xyz
'x, y, z'
'-x+1/2, -y+1/2, z'
'-y, x+1/2, z+1/2'
'y+1/2, -x, z+1/2'
'-x, -y, -z'
'x-1/2, y-1/2, -z'
'y, -x-1/2, -z-1/2'
'-y-1/2, x, -z-1/2'

loop_
_atom_site_label
_atom_site_type_symbol
_atom_site_fract_x
_atom_site_fract_y
_atom_site_fract_z
_atom_site_U_iso_or_equiv
_atom_site_adp_type
_atom_site_occupancy
_atom_site_symmetry_multiplicity
_atom_site_calc_flag
_atom_site_refinement_flags
_atom_site_disorder_assembly
_atom_site_disorder_group
P1 P 0.11369(4) 0.98710(4) 0.12113(17) 0.0569(3) Uani 1 1 d . . .
C9 C 0.05040(13) 0.91254(12) -0.1334(5) 0.0443(8) Uani 1 1 d . . .
C16 C 0.12035(13) 1.13008(13) 0.4432(5) 0.0452(8) Uani 1 1 d . . .
C19 C 0.05213(13) 1.07010(12) 0.2448(5) 0.0431(8) Uani 1 1 d . . .
C2 C 0.04865(13) 0.99221(13) 0.0547(5) 0.0456(9) Uani 1 1 d . . .
C14 C 0.07131(15) 1.11059(13) 0.1510(6) 0.0513(9) Uani 1 1 d . . .
H14 H 0.0616 1.1183 0.0188 0.062 Uiso 1 1 calc R . .
C1 C 0.02481(13) 0.95801(12) -0.0682(5) 0.0430(8) Uani 1 1 d . . .
C3 C 0.02360(13) 1.03356(12) 0.1233(5) 0.0442(9) Uani 1 1 d . . .
C17 C 0.09795(15) 1.09162(14) 0.5411(6) 0.0556(10) Uani 1 1 d . . .
H17 H 0.1054 1.0855 0.6772 0.067 Uiso 1 1 calc R . .
C15 C 0.10475(15) 1.14016(14) 0.2494(5) 0.0519(10) Uani 1 1 d . . .
H15 H 0.1171 1.1677 0.1826 0.062 Uiso 1 1 calc R . .
C24 C 0.14025(15) 0.99778(13) -0.1020(7) 0.0577(10) Uani 1 1 d . . .
H24 H 0.1201 0.9999 -0.2160 0.069 Uiso 1 1 calc R . .
C20 C 0.16285(14) 1.15791(14) 0.5397(6) 0.0531(10) Uani 1 1 d . . .
C6 C 0.10040(14) 0.82684(14) -0.2501(6) 0.0514(9) Uani 1 1 d . . .
C5 C 0.09058(16) 0.83768(15) -0.0512(7) 0.0621(11) Uani 1 1 d . . .
H5 H 0.1009 0.8158 0.0489 0.074 Uiso 1 1 calc R . .
C25 C 0.19209(15) 1.00404(14) -0.1319(7) 0.0585(11) Uani 1 1 d . . .
C4 C 0.06634(15) 0.87915(14) 0.0070(6) 0.0567(10) Uani 1 1 d . . .
H4 H 0.0605 0.8848 0.1448 0.068 Uiso 1 1 calc R . .
C18 C 0.06481(15) 1.06193(14) 0.4428(6) 0.0568(10) Uani 1 1 d . . .
H18 H 0.0507 1.0357 0.5126 0.068 Uiso 1 1 calc R . .
C10 C 0.12780(16) 0.78047(16) -0.3106(7) 0.0634(11) Uani 1 1 d . . .
C7 C 0.08475(16) 0.86070(15) -0.3890(6) 0.0595(11) Uani 1 1 d . . .
H7 H 0.0910 0.8552 -0.5264 0.071 Uiso 1 1 calc R . .
C8 C 0.06011(16) 0.90251(15) -0.3334(6) 0.0581(10) Uani 1 1 d . . .
H8 H 0.0498 0.9244 -0.4334 0.070 Uiso 1 1 calc R . .
C27 C 0.27274(18) 1.02344(18) -0.0126(10) 0.0861(16) Uani 1 1 d . . .
H27 H 0.2933 1.0327 0.0939 0.103 Uiso 1 1 calc R . .
C26 C 0.22349(16) 1.01814(15) 0.0209(8) 0.0697(12) Uani 1 1 d . . .
H26 H 0.2109 1.0242 0.1503 0.084 Uiso 1 1 calc R . .
C29 C 0.2616(2) 1.0024(2) -0.3563(10) 0.0905(17) Uani 1 1 d . . .
H29 H 0.2745 0.9974 -0.4859 0.109 Uiso 1 1 calc R . .
C30 C 0.21228(18) 0.99667(18) -0.3246(8) 0.0753(13) Uani 1 1 d . . .
H30 H 0.1920 0.9878 -0.4326 0.090 Uiso 1 1 calc R . .
C22 C 0.1674(2) 1.20905(18) 0.4587(10) 0.102(2) Uani 1 1 d . . .
H22A H 0.1370 1.2263 0.4791 0.153 Uiso 1 1 calc R . .
H22B H 0.1748 1.2078 0.3158 0.153 Uiso 1 1 calc R . .
H22C H 0.1934 1.2258 0.5292 0.153 Uiso 1 1 calc R . .
C21 C 0.20941(17) 1.1297(2) 0.4907(10) 0.0945(18) Uani 1 1 d . . .
H21A H 0.2124 1.1261 0.3457 0.142 Uiso 1 1 calc R . .
H21B H 0.2080 1.0978 0.5531 0.142 Uiso 1 1 calc R . .
H21C H 0.2373 1.1473 0.5422 0.142 Uiso 1 1 calc R . .
C13 C 0.1038(2) 0.73603(18) -0.2096(12) 0.110(2) Uani 1 1 d . . .
H13A H 0.1194 0.7065 -0.2568 0.165 Uiso 1 1 calc R . .
H13B H 0.0695 0.7352 -0.2440 0.165 Uiso 1 1 calc R . .
H13C H 0.1073 0.7385 -0.0644 0.165 Uiso 1 1 calc R . .
C12 C 0.1239(2) 0.7705(2) -0.5352(10) 0.122(3) Uani 1 1 d . . .
H12A H 0.1420 0.7950 -0.6090 0.182 Uiso 1 1 calc R . .
H12B H 0.0900 0.7715 -0.5756 0.182 Uiso 1 1 calc R . .
H12C H 0.1372 0.7386 -0.5645 0.182 Uiso 1 1 calc R . .
C11 C 0.17931(19) 0.7843(2) -0.2447(12) 0.118(3) Uani 1 1 d . . .
H11A H 0.1946 0.8117 -0.3115 0.177 Uiso 1 1 calc R . .
H11B H 0.1964 0.7546 -0.2797 0.177 Uiso 1 1 calc R . .
H11C H 0.1805 0.7890 -0.0998 0.177 Uiso 1 1 calc R . .
C23 C 0.15748(19) 1.1604(2) 0.7678(7) 0.0845(16) Uani 1 1 d . . .
H23A H 0.1831 1.1806 0.8234 0.127 Uiso 1 1 calc R . .
H23B H 0.1598 1.1280 0.8240 0.127 Uiso 1 1 calc R . .
H23C H 0.1261 1.1744 0.8015 0.127 Uiso 1 1 calc R . .
C28 C 0.2919(2) 1.01518(19) -0.2014(11) 0.0912(17) Uani 1 1 d . . .
H28 H 0.3255 1.0183 -0.2237 0.109 Uiso 1 1 calc R . .

loop_
_atom_site_aniso_label
_atom_site_aniso_U_11
_atom_site_aniso_U_22
_atom_site_aniso_U_33
_atom_site_aniso_U_23
_atom_site_aniso_U_13
_atom_site_aniso_U_12
P1 0.0507(6) 0.0616(7) 0.0582(7) -0.0074(5) -0.0116(5) 0.0030(5)
C9 0.049(2) 0.0400(19) 0.044(2) -0.0058(16) -0.0057(16) -0.0021(15)
C16 0.050(2) 0.045(2) 0.041(2) -0.0060(16) -0.0005(16) -0.0020(16)
C19 0.049(2) 0.0375(18) 0.0432(19) -0.0079(16) -0.0014(16) 0.0003(15)
C2 0.050(2) 0.043(2) 0.044(2) -0.0024(16) -0.0062(17) 0.0011(16)
C14 0.068(3) 0.050(2) 0.0354(19) 0.0000(17) -0.0091(18) -0.0068(18)
C1 0.050(2) 0.0397(18) 0.0396(19) -0.0038(15) -0.0024(16) 0.0001(15)
C3 0.054(2) 0.0376(18) 0.0412(19) -0.0045(15) -0.0060(17) -0.0041(15)
C17 0.076(3) 0.053(2) 0.037(2) 0.0023(18) -0.0143(19) -0.008(2)
C15 0.068(3) 0.050(2) 0.038(2) -0.0004(17) 0.0016(18) -0.0137(18)
C24 0.059(2) 0.045(2) 0.069(3) -0.0022(19) -0.012(2) 0.0031(18)
C20 0.057(2) 0.052(2) 0.050(2) -0.0079(18) -0.0049(19) -0.0075(18)
C6 0.052(2) 0.047(2) 0.055(2) -0.0051(18) -0.0043(18) 0.0035(17)
C5 0.082(3) 0.047(2) 0.057(3) 0.003(2) -0.008(2) 0.014(2)
C25 0.058(2) 0.042(2) 0.076(3) 0.004(2) -0.004(2) 0.0066(18)
C4 0.079(3) 0.051(2) 0.041(2) -0.0048(18) -0.004(2) 0.007(2)
C18 0.075(3) 0.050(2) 0.046(2) 0.0053(18) -0.012(2) -0.0155(19)
C10 0.061(3) 0.060(3) 0.069(3) -0.013(2) -0.007(2) 0.014(2)
C7 0.075(3) 0.061(2) 0.043(2) -0.0104(19) 0.002(2) 0.014(2)
C8 0.076(3) 0.052(2) 0.047(2) -0.0012(18) -0.006(2) 0.012(2)
C27 0.063(3) 0.073(3) 0.122(5) -0.003(3) -0.012(3) -0.014(2)
C26 0.060(3) 0.058(3) 0.091(3) -0.004(2) -0.005(3) -0.012(2)
C29 0.074(4) 0.091(4) 0.106(4) 0.015(3) 0.019(3) 0.005(3)
C30 0.069(3) 0.078(3) 0.079(3) 0.008(3) 0.003(3) 0.008(2)
C22 0.122(5) 0.066(3) 0.118(5) 0.015(3) -0.055(4) -0.041(3)
C21 0.053(3) 0.111(4) 0.119(5) -0.035(4) 0.004(3) -0.005(3)
C13 0.096(4) 0.060(3) 0.174(7) -0.030(4) -0.003(4) 0.012(3)
C12 0.128(5) 0.122(5) 0.114(5) -0.062(4) -0.032(4) 0.064(4)
C11 0.070(3) 0.111(5) 0.174(7) -0.055(5) -0.030(4) 0.029(3)
C23 0.082(3) 0.112(4) 0.059(3) -0.023(3) -0.010(3) -0.030(3)
C28 0.064(3) 0.075(3) 0.135(5) 0.018(4) 0.010(4) -0.005(3)

loop_
_atom_type_symbol
_atom_type_description
_atom_type_scat_dispersion_real
_atom_type_scat_dispersion_imag
_atom_type_scat_source
C C 0.0033 0.0016 'International Tables Vol C Tables 4.2.6.8 and 6.1.1.4'
H H 0.0000 0.0000 'International Tables Vol C Tables 4.2.6.8 and 6.1.1.4'
P P 0.1023 0.0942 'International Tables Vol C Tables 4.2.6.8 and 6.1.1.4'

loop_
_geom_angle_atom_site_label_1
_geom_angle_atom_site_label_2
_geom_angle_atom_site_label_3
_geom_angle
_geom_angle_site_symmetry_1
_geom_angle_site_symmetry_3
_geom_angle_publ_flag
C24 P1 C2 101.43(19) . . ?
C4 C9 C8 117.0(3) . . ?
C4 C9 C1 120.7(3) . . ?
C8 C9 C1 122.3(3) . . ?
C15 C16 C17 116.8(3) . . ?
C15 C16 C20 121.6(3) . . ?
C17 C16 C20 121.5(3) . . ?
C18 C19 C14 117.7(3) . . ?
C18 C19 C3 122.2(3) . . ?
C14 C19 C3 119.7(3) . . ?
C3 C2 C1 120.0(3) . . ?
C3 C2 P1 117.3(3) . . ?
C1 C2 P1 122.6(3) . . ?
C19 C14 C15 120.9(3) . . ?
C3 C1 C2 118.9(3) 5_575 . ?
C3 C1 C9 120.6(3) 5_575 . ?
C2 C1 C9 120.4(3) . . ?
C1 C3 C2 121.1(3) 5_575 . ?
C1 C3 C19 121.6(3) 5_575 . ?
C2 C3 C19 117.2(3) . . ?
C16 C17 C18 121.4(4) . . ?
C16 C15 C14 121.6(4) . . ?
C25 C24 P1 124.8(3) . . ?
C22 C20 C23 108.6(4) . . ?
C22 C20 C21 109.0(4) . . ?
C23 C20 C21 108.4(4) . . ?
C22 C20 C16 112.3(3) . . ?
C23 C20 C16 111.3(3) . . ?
C21 C20 C16 107.2(3) . . ?
C5 C6 C7 115.6(4) . . ?
C5 C6 C10 121.7(4) . . ?
C7 C6 C10 122.7(4) . . ?
C4 C5 C6 122.9(4) . . ?
C26 C25 C30 117.3(4) . . ?
C26 C25 C24 123.1(4) . . ?
C30 C25 C24 119.6(4) . . ?
C5 C4 C9 121.1(4) . . ?
C19 C18 C17 121.3(4) . . ?
C11 C10 C12 111.6(5) . . ?
C11 C10 C6 109.4(4) . . ?
C12 C10 C6 111.8(4) . . ?
C11 C10 C13 109.7(5) . . ?
C12 C10 C13 104.6(5) . . ?
C6 C10 C13 109.5(4) . . ?
C6 C7 C8 122.4(4) . . ?
C9 C8 C7 121.1(4) . . ?
C28 C27 C26 120.2(5) . . ?
C27 C26 C25 121.5(5) . . ?
C28 C29 C30 120.8(6) . . ?
C29 C30 C25 120.6(5) . . ?
C29 C28 C27 119.6(5) . . ?

loop_
_geom_bond_atom_site_label_1
_geom_bond_atom_site_label_2
_geom_bond_distance
_geom_bond_site_symmetry_2
_geom_bond_publ_flag
P1 C24 1.676(5) . ?
P1 C2 1.847(4) . ?
C9 C4 1.379(5) . ?
C9 C8 1.381(5) . ?
C9 C1 1.499(5) . ?
C16 C15 1.383(5) . ?
C16 C17 1.386(5) . ?
C16 C20 1.537(5) . ?
C19 C18 1.377(5) . ?
C19 C14 1.380(5) . ?
C19 C3 1.508(5) . ?
C2 C3 1.405(5) . ?
C2 C1 1.407(5) . ?
C14 C15 1.390(5) . ?
C1 C3 1.400(5) 5_575 ?
C3 C1 1.400(5) 5_575 ?
C17 C18 1.387(5) . ?
C24 C25 1.450(6) . ?
C20 C22 1.511(6) . ?
C20 C23 1.522(6) . ?
C20 C21 1.532(6) . ?
C6 C5 1.379(6) . ?
C6 C7 1.378(6) . ?
C6 C10 1.534(5) . ?
C5 C4 1.376(5) . ?
C25 C26 1.387(6) . ?
C25 C30 1.408(7) . ?
C10 C11 1.486(7) . ?
C10 C12 1.518(7) . ?
C10 C13 1.543(8) . ?
C7 C8 1.385(5) . ?
C27 C28 1.377(8) . ?
C27 C26 1.380(7) . ?
C29 C28 1.368(8) . ?
C29 C30 1.382(7) . ?
